data_1504026
loop_
_publ_author_name
'Shaabani, Ahmad'
'Rezayan, Ali Hossein'
'Keshipour, Sajjad'
'Sarvary, Afshin'
'Ng, Seik Weng'

_publ_section_title
;
 A novel one-pot three-(in situ five-)component condensation reaction: an
 unexpected approach for the synthesis of
 tetrahydro-2,4-dioxo-1H-benzo[b][1,5]diazepine-3-yl-2-methylpropanamide
 derivatives.
;
_journal_issue 15
_journal_name_full 'Organic letters'
_journal_page_first 3342
_journal_page_last 3345
_journal_paper_doi 10.1021/ol901196z
_journal_volume 11
_journal_year 2009
_chemical_formula_moiety 'C19 H25 N3 O'
_chemical_formula_sum 'C19 H25 N3 O3'
_chemical_formula_weight 343.42
_chemical_name_systematic
; 
 ? 
;
_space_group_IT_number 14
_symmetry_cell_setting monoclinic
_symmetry_space_group_name_Hall '-P 2yn'
_symmetry_space_group_name_H-M 'P 1 21/n 1'
_atom_sites_solution_hydrogens geom
_atom_sites_solution_primary direct
_atom_sites_solution_secondary difmap
_audit_creation_method SHELXL-97
_cell_angle_alpha 90.00
_cell_angle_beta 93.217(1)
_cell_angle_gamma 90.00
_cell_formula_units_Z 12
_cell_length_a 11.4263(2)
_cell_length_b 18.5145(3)
_cell_length_c 26.0098(4)
_cell_measurement_reflns_used 7266
_cell_measurement_temperature 118(2)
_cell_measurement_theta_max 28.1
_cell_measurement_theta_min 2.3
_cell_volume 5493.76(16)
_computing_cell_refinement 'APEX-II software (Bruker, 2008)'
_computing_data_collection 'APEX-II software (Bruker, 2008)'
_computing_data_reduction 'SAINT (Bruker, 2007)'
_computing_molecular_graphics 'X-Seed (Barbour, 2001)'
_computing_publication_material 'pubCIF (Westrip, 2009)'
_computing_structure_refinement 'SHELXL-97 (Sheldrick, 2008)'
_computing_structure_solution 'SHELXS-97 (Sheldrick, 2008)'
_diffrn_ambient_temperature 100(2)
_diffrn_measured_fraction_theta_full 1.000
_diffrn_measured_fraction_theta_max 1.000
_diffrn_measurement_device_type 'Bruker SMART APEX diffractometer'
_diffrn_measurement_method '\w scans'
_diffrn_radiation_monochromator graphite
_diffrn_radiation_source 'fine-focus sealed tube'
_diffrn_radiation_type MoK\a
_diffrn_radiation_wavelength 0.71073
_diffrn_reflns_av_R_equivalents 0.0510
_diffrn_reflns_av_sigmaI/netI 0.0477
_diffrn_reflns_limit_h_max 14
_diffrn_reflns_limit_h_min -14
_diffrn_reflns_limit_k_max 24
_diffrn_reflns_limit_k_min -23
_diffrn_reflns_limit_l_max 33
_diffrn_reflns_limit_l_min -33
_diffrn_reflns_number 52291
_diffrn_reflns_theta_full 27.50
_diffrn_reflns_theta_max 27.50
_diffrn_reflns_theta_min 1.35
_diffrn_standards_decay_% 0
_diffrn_standards_interval_count 0
_diffrn_standards_interval_time 0
_diffrn_standards_number 0
_exptl_absorpt_coefficient_mu 0.085
_exptl_absorpt_correction_type none
_exptl_crystal_colour Colorless
_exptl_crystal_density_diffrn 1.246
_exptl_crystal_density_method 'not measured'
_exptl_crystal_description Prism
_exptl_crystal_F_000 2208
_exptl_crystal_size_max 0.35
_exptl_crystal_size_mid 0.10
_exptl_crystal_size_min 0.05
_refine_diff_density_max 0.375
_refine_diff_density_min -0.332
_refine_diff_density_rms 0.048
_refine_ls_extinction_method none
_refine_ls_goodness_of_fit_ref 1.006
_refine_ls_hydrogen_treatment mixed
_refine_ls_matrix_type full
_refine_ls_number_parameters 734
_refine_ls_number_reflns 12614
_refine_ls_number_restraints 15
_refine_ls_restrained_S_all 1.012
_refine_ls_R_factor_all 0.0853
_refine_ls_R_factor_gt 0.0464
_refine_ls_shift/su_max 0.001
_refine_ls_shift/su_mean 0.001
_refine_ls_structure_factor_coef Fsqd
_refine_ls_weighting_details 'calc w=1/[\s^2^(Fo^2^)+(0.0536P)^2^+1.7797P] where P=(Fo^2^+2Fc^2^)/3'
_refine_ls_weighting_scheme calc
_refine_ls_wR_factor_gt 0.1043
_refine_ls_wR_factor_ref 0.1236
_reflns_number_gt 8182
_reflns_number_total 12614
_reflns_threshold_expression I>2\s(I)
_cod_data_source_file ol901196z_si_001.cif
_cod_data_source_block a
_cod_depositor_comments
;
The following automatic conversions were performed:

'_symmetry_cell_setting' value 'Monoclinic' changed to 'monoclinic'
according to /home/saulius/struct/CIF-dictionaries/cif_core.dic
dictionary named 'cif_core.dic' version 2.4.2 from
2011-04-26.

'_exptl_absorpt_correction_type' value 'None' changed to
'none' according to
/home/saulius/struct/CIF-dictionaries/cif_core.dic dictionary named
'cif_core.dic' version 2.4.2 from 2011-04-26.

Automatic conversion script
Id: cif_fix_values 1715 2011-07-08 13:25:40Z adriana 
;
_cod_original_cell_volume 5493.8(2)
_cod_original_sg_symbol_H-M 'P 21/n'
_cod_database_code 1504026

loop_
_symmetry_equiv_pos_as_xyz
'x, y, z'
'-x+1/2, y+1/2, -z+1/2'
'-x, -y, -z'
'x-1/2, -y-1/2, z-1/2'

loop_
_atom_site_label
_atom_site_type_symbol
_atom_site_fract_x
_atom_site_fract_y
_atom_site_fract_z
_atom_site_U_iso_or_equiv
_atom_site_adp_type
_atom_site_occupancy
_atom_site_symmetry_multiplicity
_atom_site_calc_flag
_atom_site_refinement_flags
_atom_site_disorder_assembly
_atom_site_disorder_group
O1 O 1.57928(10) 0.69861(6) 0.35322(4) 0.0184(3) Uani 1 1 d . . .
O2 O 1.56182(10) 0.53382(6) 0.37497(4) 0.0188(3) Uani 1 1 d . . .
O3 O 1.22099(10) 0.54850(6) 0.37123(4) 0.0185(3) Uani 1 1 d . . .
O4 O 0.72974(10) 0.27741(6) 0.30655(4) 0.0199(3) Uani 1 1 d . . .
O5 O 0.70665(10) 0.44138(6) 0.27812(4) 0.0180(3) Uani 1 1 d . . .
O6 O 1.04341(10) 0.45723(6) 0.27027(4) 0.0182(3) Uani 1 1 d . . .
O7 O 0.57959(11) 0.21686(6) 0.47918(4) 0.0210(3) Uani 1 1 d . A .
O8 O 0.91439(10) 0.04841(6) 0.45351(4) 0.0158(2) Uani 1 1 d . . .
O9 O 0.57179(10) 0.04931(6) 0.45416(4) 0.0197(3) Uani 1 1 d . . .
N1 N 1.55747(13) 0.73553(9) 0.43476(6) 0.0230(3) Uani 1 1 d D . .
N2 N 1.51262(12) 0.53669(8) 0.28991(5) 0.0172(3) Uani 1 1 d D . .
N3 N 1.25817(12) 0.54894(8) 0.28715(5) 0.0155(3) Uani 1 1 d D . .
N4 N 0.74881(12) 0.23220(8) 0.22693(5) 0.0168(3) Uani 1 1 d D . .
N5 N 0.76968(12) 0.44811(8) 0.36181(5) 0.0156(3) Uani 1 1 d D . .
N6 N 1.02029(12) 0.45794(8) 0.35550(5) 0.0161(3) Uani 1 1 d D . .
N7 N 0.58916(13) 0.24516(8) 0.39527(6) 0.0199(3) Uani 1 1 d D A .
N8 N 0.88465(12) 0.04914(8) 0.53815(5) 0.0150(3) Uani 1 1 d D . .
N9 N 0.63135(12) 0.04229(8) 0.53805(5) 0.0169(3) Uani 1 1 d D . .
C1 C 1.64776(17) 0.85373(10) 0.44990(9) 0.0339(5) Uani 1 1 d . . .
H1A H 1.6008 0.8602 0.4804 0.041 Uiso 1 1 calc R . .
H1B H 1.6033 0.8747 0.4197 0.041 Uiso 1 1 calc R . .
C2 C 1.76494(19) 0.89263(12) 0.45841(11) 0.0505(7) Uani 1 1 d . . .
H2A H 1.8094 0.8889 0.4269 0.061 Uiso 1 1 calc R . .
H2B H 1.7509 0.9444 0.4652 0.061 Uiso 1 1 calc R . .
C3 C 1.8359(2) 0.86033(15) 0.50320(10) 0.0552(8) Uani 1 1 d . . .
H3A H 1.7931 0.8660 0.5350 0.066 Uiso 1 1 calc R . .
H3B H 1.9115 0.8862 0.5080 0.066 Uiso 1 1 calc R . .
C4 C 1.85834(19) 0.78113(14) 0.49386(10) 0.0519(7) Uani 1 1 d . . .
H4A H 1.9020 0.7602 0.5243 0.062 Uiso 1 1 calc R . .
H4B H 1.9071 0.7757 0.4638 0.062 Uiso 1 1 calc R . .
C5 C 1.74307(18) 0.74035(12) 0.48387(9) 0.0407(6) Uani 1 1 d . . .
H5A H 1.7600 0.6897 0.4747 0.049 Uiso 1 1 calc R . .
H5B H 1.6995 0.7400 0.5157 0.049 Uiso 1 1 calc R . .
C6 C 1.66813(15) 0.77448(9) 0.44097(7) 0.0182(4) Uani 1 1 d . . .
H6A H 1.7098 0.7693 0.4084 0.022 Uiso 1 1 calc R . .
C7 C 1.52388(14) 0.69860(9) 0.39263(6) 0.0142(3) Uani 1 1 d . . .
C8 C 1.40850(14) 0.65552(9) 0.39556(6) 0.0143(3) Uani 1 1 d . . .
C9 C 1.40998(15) 0.61131(9) 0.44589(6) 0.0189(4) Uani 1 1 d . . .
H9A H 1.4856 0.5867 0.4512 0.028 Uiso 1 1 calc R . .
H9B H 1.3468 0.5754 0.4435 0.028 Uiso 1 1 calc R . .
H9C H 1.3984 0.6438 0.4749 0.028 Uiso 1 1 calc R . .
C10 C 1.30724(15) 0.71068(9) 0.39419(7) 0.0196(4) Uani 1 1 d . . .
H10A H 1.3163 0.7424 0.4243 0.029 Uiso 1 1 calc R . .
H10B H 1.2323 0.6850 0.3947 0.029 Uiso 1 1 calc R . .
H10C H 1.3088 0.7396 0.3627 0.029 Uiso 1 1 calc R . .
C11 C 1.39779(14) 0.60993(8) 0.34588(6) 0.0129(3) Uani 1 1 d . . .
H11 H 1.3997 0.6450 0.3167 0.015 Uiso 1 1 calc R . .
C12 C 1.49855(14) 0.55748(9) 0.33905(6) 0.0148(3) Uani 1 1 d . . .
C13 C 1.44625(15) 0.55967(9) 0.24556(6) 0.0167(3) Uani 1 1 d . . .
C14 C 1.50448(16) 0.57304(10) 0.20083(7) 0.0222(4) Uani 1 1 d . . .
H14 H 1.5876 0.5702 0.2017 0.027 Uiso 1 1 calc R . .
C15 C 1.44317(18) 0.59029(10) 0.15533(7) 0.0260(4) Uani 1 1 d . . .
H15 H 1.4838 0.5985 0.1250 0.031 Uiso 1 1 calc R . .
C16 C 1.32215(17) 0.59556(10) 0.15397(7) 0.0251(4) Uani 1 1 d . . .
H16 H 1.2797 0.6072 0.1226 0.030 Uiso 1 1 calc R . .
C17 C 1.26296(16) 0.58399(9) 0.19812(6) 0.0202(4) Uani 1 1 d . . .
H17 H 1.1800 0.5885 0.1971 0.024 Uiso 1 1 calc R . .
C18 C 1.32422(15) 0.56579(9) 0.24411(6) 0.0158(3) Uani 1 1 d . . .
C19 C 1.28439(14) 0.56704(8) 0.33698(6) 0.0142(3) Uani 1 1 d . . .
C20 C 0.53462(17) 0.21610(12) 0.21962(9) 0.0406(6) Uani 1 1 d . . .
H20A H 0.4717 0.1831 0.2297 0.049 Uiso 1 1 calc R . .
H20B H 0.5301 0.2605 0.2406 0.049 Uiso 1 1 calc R . .
C21 C 0.51461(19) 0.23535(12) 0.16326(10) 0.0459(6) Uani 1 1 d . . .
H21A H 0.5729 0.2719 0.1539 0.055 Uiso 1 1 calc R . .
H21B H 0.4355 0.2566 0.1573 0.055 Uiso 1 1 calc R . .
C22 C 0.52534(17) 0.16866(10) 0.12932(8) 0.0311(5) Uani 1 1 d . . .
H22A H 0.4631 0.1336 0.1368 0.037 Uiso 1 1 calc R . .
H22B H 0.5145 0.1827 0.0926 0.037 Uiso 1 1 calc R . .
C23 C 0.64452(16) 0.13362(10) 0.13899(7) 0.0223(4) Uani 1 1 d . . .
H23A H 0.7060 0.1668 0.1277 0.027 Uiso 1 1 calc R . .
H23B H 0.6479 0.0888 0.1184 0.027 Uiso 1 1 calc R . .
C24 C 0.66854(17) 0.11571(9) 0.19568(7) 0.0235(4) Uani 1 1 d . . .
H24A H 0.7498 0.0974 0.2009 0.028 Uiso 1 1 calc R . .
H24B H 0.6149 0.0766 0.2053 0.028 Uiso 1 1 calc R . .
C25 C 0.65309(16) 0.18013(10) 0.23120(7) 0.0237(4) Uani 1 1 d . . .
H25 H 0.6555 0.1620 0.2675 0.028 Uiso 1 1 calc R . .
C26 C 0.77890(14) 0.27767(9) 0.26551(6) 0.0140(3) Uani 1 1 d . . .
C27 C 0.88157(14) 0.32967(9) 0.25693(6) 0.0138(3) Uani 1 1 d . . .
C28 C 0.86487(15) 0.36818(9) 0.20450(6) 0.0179(4) Uani 1 1 d . . .
H28A H 0.7870 0.3904 0.2014 0.027 Uiso 1 1 calc R . .
H28B H 0.8722 0.3330 0.1767 0.027 Uiso 1 1 calc R . .
H28C H 0.9249 0.4056 0.2020 0.027 Uiso 1 1 calc R . .
C29 C 0.99465(15) 0.28386(9) 0.25871(7) 0.0186(4) Uani 1 1 d . . .
H29A H 1.0035 0.2586 0.2918 0.028 Uiso 1 1 calc R . .
H29B H 1.0624 0.3155 0.2548 0.028 Uiso 1 1 calc R . .
H29C H 0.9899 0.2485 0.2306 0.028 Uiso 1 1 calc R . .
C30 C 0.88923(13) 0.38091(9) 0.30387(6) 0.0128(3) Uani 1 1 d . . .
H30 H 0.9010 0.3490 0.3348 0.015 Uiso 1 1 calc R . .
C31 C 0.77953(14) 0.42530(8) 0.31269(6) 0.0140(3) Uani 1 1 d . . .
C32 C 0.84750(14) 0.43338(9) 0.40452(6) 0.0145(3) Uani 1 1 d . . .
C33 C 0.80219(16) 0.41822(9) 0.45204(7) 0.0204(4) Uani 1 1 d . . .
H33 H 0.7197 0.4157 0.4547 0.025 Uiso 1 1 calc R . .
C34 C 0.87573(17) 0.40682(10) 0.49529(7) 0.0238(4) Uani 1 1 d . . .
H34 H 0.8436 0.3971 0.5275 0.029 Uiso 1 1 calc R . .
C35 C 0.99628(17) 0.40956(10) 0.49175(7) 0.0233(4) Uani 1 1 d . . .
H35 H 1.0469 0.4012 0.5214 0.028 Uiso 1 1 calc R . .
C36 C 1.04241(16) 0.42449(9) 0.44501(6) 0.0206(4) Uani 1 1 d . . .
H36 H 1.1250 0.4261 0.4426 0.025 Uiso 1 1 calc R . .
C37 C 0.96902(14) 0.43721(9) 0.40131(6) 0.0151(3) Uani 1 1 d . . .
C38 C 0.99108(14) 0.43477(9) 0.30719(6) 0.0139(3) Uani 1 1 d . . .
C39 C 0.37887(19) 0.23768(12) 0.37710(10) 0.0272(6) Uani 0.812(2) 1 d PD A 1
H39A H 0.3709 0.2016 0.4048 0.033 Uiso 0.812(2) 1 calc PR A 1
H39B H 0.3948 0.2112 0.3452 0.033 Uiso 0.812(2) 1 calc PR A 1
C40 C 0.2633(2) 0.27881(13) 0.36873(11) 0.0323(6) Uani 0.812(2) 1 d PD A 1
H40A H 0.2001 0.2449 0.3574 0.039 Uiso 0.812(2) 1 calc PR A 1
H40B H 0.2422 0.3011 0.4015 0.039 Uiso 0.812(2) 1 calc PR A 1
C41 C 0.2750(2) 0.33722(14) 0.32814(10) 0.0274(6) Uani 0.812(2) 1 d PD A 1
H41A H 0.2895 0.3145 0.2946 0.033 Uiso 0.812(2) 1 calc PR A 1
H41B H 0.2009 0.3649 0.3241 0.033 Uiso 0.812(2) 1 calc PR A 1
C42 C 0.3741(2) 0.38772(13) 0.34318(10) 0.0294(6) Uani 0.812(2) 1 d PD A 1
H42A H 0.3557 0.4138 0.3749 0.035 Uiso 0.812(2) 1 calc PR A 1
H42B H 0.3819 0.4239 0.3155 0.035 Uiso 0.812(2) 1 calc PR A 1
C43 C 0.49049(19) 0.34789(12) 0.35242(9) 0.0241(5) Uani 0.812(2) 1 d PD A 1
H43A H 0.5511 0.3821 0.3661 0.029 Uiso 0.812(2) 1 calc PR A 1
H43B H 0.5159 0.3286 0.3194 0.029 Uiso 0.812(2) 1 calc PR A 1
C39' C 0.4771(7) 0.3574(4) 0.4013(4) 0.0272(6) Uani 0.19 1 d PD A 2
H39C H 0.5315 0.3826 0.3790 0.033 Uiso 0.188(2) 1 calc PR A 2
H39D H 0.5045 0.3657 0.4376 0.033 Uiso 0.188(2) 1 calc PR A 2
C40' C 0.3545(8) 0.3883(6) 0.3920(4) 0.0323(6) Uani 0.19 1 d PD A 2
H40C H 0.3012 0.3651 0.4158 0.039 Uiso 0.188(2) 1 calc PR A 2
H40D H 0.3562 0.4407 0.3995 0.039 Uiso 0.188(2) 1 calc PR A 2
C41' C 0.3075(11) 0.3764(6) 0.3368(4) 0.0274(6) Uani 0.19 1 d PD A 2
H41C H 0.2282 0.3978 0.3322 0.033 Uiso 0.188(2) 1 calc PR A 2
H41D H 0.3589 0.4016 0.3131 0.033 Uiso 0.188(2) 1 calc PR A 2
C42' C 0.3013(8) 0.2977(5) 0.3229(5) 0.0294(6) Uani 0.19 1 d PD A 2
H42C H 0.2770 0.2921 0.2859 0.035 Uiso 0.188(2) 1 calc PR A 2
H42D H 0.2428 0.2731 0.3434 0.035 Uiso 0.188(2) 1 calc PR A 2
C43' C 0.4232(7) 0.2633(5) 0.3340(3) 0.0223(4) Uani 0.19 1 d PD A 2
H43C H 0.4767 0.2797 0.3076 0.027 Uiso 0.188(2) 1 calc PR A 2
H43D H 0.4164 0.2101 0.3315 0.027 Uiso 0.188(2) 1 calc PR A 2
C44 C 0.47867(15) 0.28513(10) 0.39100(7) 0.0217(4) Uani 1 1 d D . .
H44 H 0.4656 0.3066 0.4255 0.026 Uiso 0.812(2) 1 calc PR A 1
H44' H 0.4277 0.2617 0.4162 0.026 Uiso 0.188(2) 1 d PR A 2
C45 C 0.62722(14) 0.21056(9) 0.43789(6) 0.0146(3) Uani 1 1 d . . .
C46 C 0.73746(14) 0.16329(9) 0.43323(6) 0.0135(3) Uani 1 1 d . A .
C47 C 0.73104(15) 0.12008(9) 0.38250(6) 0.0177(4) Uani 1 1 d . . .
H47A H 0.7441 0.1527 0.3537 0.027 Uiso 1 1 calc R A .
H47B H 0.6535 0.0977 0.3775 0.027 Uiso 1 1 calc R . .
H47C H 0.7914 0.0824 0.3841 0.027 Uiso 1 1 calc R . .
C48 C 0.84354(14) 0.21484(9) 0.43452(7) 0.0179(4) Uani 1 1 d . . .
H48A H 0.8352 0.2484 0.4054 0.027 Uiso 1 1 calc R A .
H48B H 0.9157 0.1867 0.4321 0.027 Uiso 1 1 calc R . .
H48C H 0.8472 0.2421 0.4668 0.027 Uiso 1 1 calc R . .
C49 C 0.74677(14) 0.11621(8) 0.48221(6) 0.0128(3) Uani 1 1 d . . .
H49 H 0.7501 0.1504 0.5120 0.015 Uiso 1 1 calc R A .
C50 C 0.85575(14) 0.06876(8) 0.48903(6) 0.0129(3) Uani 1 1 d . A .
C51 C 0.82351(15) 0.06675(9) 0.58228(6) 0.0149(3) Uani 1 1 d . . .
C52 C 0.88791(16) 0.08470(9) 0.62748(7) 0.0198(4) Uani 1 1 d . . .
H52 H 0.9708 0.0885 0.6273 0.024 Uiso 1 1 calc R . .
C53 C 0.83276(17) 0.09709(10) 0.67254(7) 0.0235(4) Uani 1 1 d . . .
H53 H 0.8776 0.1095 0.7031 0.028 Uiso 1 1 calc R . .
C54 C 0.71204(17) 0.09147(10) 0.67307(7) 0.0241(4) Uani 1 1 d . . .
H54 H 0.6740 0.0992 0.7042 0.029 Uiso 1 1 calc R . .
C55 C 0.64700(16) 0.07460(10) 0.62842(7) 0.0222(4) Uani 1 1 d . . .
H55 H 0.5641 0.0714 0.6289 0.027 Uiso 1 1 calc R . .
C56 C 0.70132(15) 0.06215(9) 0.58237(6) 0.0160(3) Uani 1 1 d . . .
C57 C 0.64123(14) 0.06698(9) 0.48937(6) 0.0146(3) Uani 1 1 d . A .
H1 H 1.5122(14) 0.7361(10) 0.4608(5) 0.025(5) Uiso 1 1 d D . .
H2 H 1.5730(12) 0.5093(9) 0.2847(7) 0.025(5) Uiso 1 1 d D . .
H3 H 1.1916(11) 0.5257(9) 0.2811(7) 0.023(5) Uiso 1 1 d D . .
H4 H 0.7920(15) 0.2291(10) 0.2003(5) 0.024(5) Uiso 1 1 d D . .
H5 H 0.7053(12) 0.4724(10) 0.3674(7) 0.027(5) Uiso 1 1 d D . .
H6 H 1.0849(11) 0.4840(9) 0.3586(7) 0.023(5) Uiso 1 1 d D . .
H7 H 0.6268(15) 0.2419(10) 0.3669(5) 0.027(5) Uiso 1 1 d D . .
H8 H 0.9489(11) 0.0231(9) 0.5426(7) 0.024(5) Uiso 1 1 d D . .
H9 H 0.5692(13) 0.0160(10) 0.5432(8) 0.037(6) Uiso 1 1 d D . .

loop_
_atom_site_aniso_label
_atom_site_aniso_U_11
_atom_site_aniso_U_22
_atom_site_aniso_U_33
_atom_site_aniso_U_23
_atom_site_aniso_U_13
_atom_site_aniso_U_12
O1 0.0174(6) 0.0224(6) 0.0155(6) -0.0007(5) 0.0034(5) -0.0051(5)
O2 0.0160(6) 0.0213(6) 0.0189(6) -0.0013(5) 0.0000(5) 0.0038(5)
O3 0.0167(6) 0.0210(6) 0.0182(6) -0.0012(5) 0.0042(5) -0.0045(5)
O4 0.0219(7) 0.0216(6) 0.0167(6) -0.0019(5) 0.0051(5) -0.0053(5)
O5 0.0152(6) 0.0206(6) 0.0180(6) -0.0022(5) -0.0006(5) 0.0023(5)
O6 0.0162(6) 0.0212(6) 0.0177(6) -0.0010(5) 0.0039(5) -0.0035(5)
O7 0.0216(7) 0.0251(7) 0.0170(6) 0.0025(5) 0.0063(5) 0.0073(5)
O8 0.0138(6) 0.0179(6) 0.0159(6) 0.0003(5) 0.0029(5) 0.0015(5)
O9 0.0152(6) 0.0254(7) 0.0184(6) 0.0029(5) -0.0009(5) -0.0042(5)
N1 0.0164(8) 0.0328(9) 0.0204(8) -0.0112(7) 0.0075(6) -0.0097(7)
N2 0.0132(7) 0.0204(8) 0.0182(7) -0.0044(6) 0.0013(6) 0.0033(6)
N3 0.0122(7) 0.0172(7) 0.0169(7) -0.0013(6) -0.0002(6) -0.0030(6)
N4 0.0160(7) 0.0185(8) 0.0162(7) -0.0036(6) 0.0026(6) -0.0039(6)
N5 0.0117(7) 0.0172(7) 0.0179(7) -0.0017(6) 0.0014(6) 0.0021(6)
N6 0.0126(7) 0.0196(8) 0.0163(7) -0.0021(6) 0.0017(6) -0.0059(6)
N7 0.0154(7) 0.0270(8) 0.0179(8) 0.0062(6) 0.0055(6) 0.0076(6)
N8 0.0118(7) 0.0171(7) 0.0162(7) 0.0019(6) 0.0007(6) 0.0036(6)
N9 0.0118(7) 0.0208(8) 0.0181(7) 0.0049(6) 0.0017(6) -0.0027(6)
C1 0.0194(10) 0.0221(10) 0.0603(15) -0.0051(9) 0.0021(10) -0.0005(8)
C2 0.0264(12) 0.0215(11) 0.105(2) -0.0213(12) 0.0123(13) -0.0082(9)
C3 0.0272(12) 0.088(2) 0.0512(15) -0.0401(14) 0.0084(11) -0.0304(13)
C4 0.0265(12) 0.0686(18) 0.0580(16) 0.0217(13) -0.0198(11) -0.0142(12)
C5 0.0243(11) 0.0411(13) 0.0552(14) 0.0191(11) -0.0110(10) -0.0084(10)
C6 0.0133(8) 0.0215(9) 0.0202(9) -0.0048(7) 0.0036(7) -0.0062(7)
C7 0.0125(8) 0.0142(8) 0.0159(8) 0.0013(6) 0.0008(6) 0.0017(6)
C8 0.0119(8) 0.0158(8) 0.0155(8) -0.0028(6) 0.0024(6) -0.0016(7)
C9 0.0203(9) 0.0224(9) 0.0143(8) -0.0013(7) 0.0032(7) -0.0050(7)
C10 0.0150(9) 0.0200(9) 0.0240(9) -0.0059(7) 0.0016(7) -0.0001(7)
C11 0.0116(8) 0.0142(8) 0.0130(8) -0.0002(6) 0.0017(6) -0.0021(6)
C12 0.0121(8) 0.0139(8) 0.0182(8) -0.0016(6) 0.0010(7) -0.0033(6)
C13 0.0189(9) 0.0150(8) 0.0162(8) -0.0030(6) 0.0018(7) -0.0031(7)
C14 0.0213(10) 0.0257(10) 0.0201(9) -0.0042(7) 0.0051(7) -0.0047(8)
C15 0.0367(12) 0.0249(10) 0.0171(9) -0.0015(7) 0.0076(8) -0.0051(9)
C16 0.0355(11) 0.0235(10) 0.0160(9) 0.0005(7) -0.0011(8) 0.0001(8)
C17 0.0212(9) 0.0196(9) 0.0193(9) -0.0019(7) -0.0025(7) 0.0016(7)
C18 0.0186(9) 0.0136(8) 0.0154(8) -0.0024(6) 0.0015(7) -0.0021(7)
C19 0.0129(8) 0.0115(8) 0.0179(8) -0.0012(6) 0.0001(7) 0.0015(6)
C20 0.0190(10) 0.0435(13) 0.0599(15) -0.0326(11) 0.0089(10) -0.0083(9)
C21 0.0289(12) 0.0289(12) 0.0767(18) -0.0192(11) -0.0252(12) 0.0111(9)
C22 0.0290(11) 0.0250(10) 0.0376(11) -0.0044(8) -0.0141(9) -0.0003(8)
C23 0.0229(9) 0.0205(9) 0.0235(9) -0.0053(7) 0.0001(7) -0.0032(7)
C24 0.0265(10) 0.0161(9) 0.0270(10) -0.0008(7) -0.0055(8) -0.0039(8)
C25 0.0266(10) 0.0235(10) 0.0212(9) -0.0032(7) 0.0039(8) -0.0116(8)
C26 0.0133(8) 0.0137(8) 0.0148(8) 0.0003(6) -0.0006(6) 0.0020(6)
C27 0.0125(8) 0.0151(8) 0.0137(8) -0.0020(6) 0.0010(6) -0.0010(6)
C28 0.0204(9) 0.0189(9) 0.0144(8) -0.0003(7) 0.0018(7) -0.0028(7)
C29 0.0155(9) 0.0202(9) 0.0201(9) -0.0046(7) 0.0020(7) 0.0024(7)
C30 0.0103(8) 0.0152(8) 0.0129(8) 0.0001(6) 0.0011(6) -0.0006(6)
C31 0.0129(8) 0.0123(8) 0.0170(8) -0.0006(6) 0.0016(6) -0.0041(6)
C32 0.0163(8) 0.0130(8) 0.0143(8) -0.0016(6) 0.0011(6) -0.0001(7)
C33 0.0190(9) 0.0215(9) 0.0213(9) -0.0017(7) 0.0052(7) -0.0031(7)
C34 0.0291(10) 0.0262(10) 0.0165(9) 0.0018(7) 0.0046(8) -0.0035(8)
C35 0.0274(10) 0.0277(10) 0.0145(9) 0.0012(7) -0.0032(7) 0.0009(8)
C36 0.0174(9) 0.0242(10) 0.0198(9) -0.0017(7) -0.0014(7) 0.0005(7)
C37 0.0173(9) 0.0139(8) 0.0143(8) -0.0026(6) 0.0025(7) -0.0010(7)
C38 0.0124(8) 0.0138(8) 0.0154(8) -0.0004(6) 0.0002(6) 0.0017(6)
C39 0.0186(12) 0.0172(11) 0.0453(14) 0.0074(10) -0.0022(10) 0.0000(9)
C40 0.0164(12) 0.0237(12) 0.0561(17) 0.0058(11) -0.0057(11) -0.0007(9)
C41 0.0210(13) 0.0235(14) 0.0360(13) 0.0005(11) -0.0125(10) 0.0075(11)
C42 0.0229(13) 0.0212(12) 0.0436(15) 0.0108(10) -0.0027(11) 0.0031(10)
C43 0.0189(12) 0.0183(11) 0.0351(13) 0.0088(10) 0.0012(10) 0.0022(9)
C39' 0.0186(12) 0.0172(11) 0.0453(14) 0.0074(10) -0.0022(10) 0.0000(9)
C40' 0.0164(12) 0.0237(12) 0.0561(17) 0.0058(11) -0.0057(11) -0.0007(9)
C41' 0.0210(13) 0.0235(14) 0.0360(13) 0.0005(11) -0.0125(10) 0.0075(11)
C42' 0.0229(13) 0.0212(12) 0.0436(15) 0.0108(10) -0.0027(11) 0.0031(10)
C43' 0.0229(9) 0.0205(9) 0.0235(9) -0.0053(7) 0.0001(7) -0.0032(7)
C44 0.0141(9) 0.0308(10) 0.0204(9) 0.0061(7) 0.0037(7) 0.0082(8)
C45 0.0132(8) 0.0144(8) 0.0164(8) 0.0004(6) 0.0016(6) -0.0003(6)
C46 0.0121(8) 0.0149(8) 0.0136(8) 0.0017(6) 0.0010(6) 0.0010(6)
C47 0.0191(9) 0.0205(9) 0.0138(8) 0.0002(7) 0.0026(7) 0.0039(7)
C48 0.0144(8) 0.0175(9) 0.0220(9) 0.0030(7) 0.0036(7) -0.0013(7)
C49 0.0129(8) 0.0129(8) 0.0126(8) -0.0003(6) 0.0019(6) 0.0005(6)
C50 0.0111(8) 0.0111(8) 0.0165(8) -0.0002(6) 0.0013(6) -0.0019(6)
C51 0.0172(8) 0.0135(8) 0.0142(8) 0.0021(6) 0.0016(7) 0.0016(7)
C52 0.0205(9) 0.0181(9) 0.0208(9) 0.0018(7) -0.0003(7) -0.0015(7)
C53 0.0336(11) 0.0208(9) 0.0159(9) 0.0004(7) -0.0014(8) -0.0008(8)
C54 0.0341(11) 0.0233(10) 0.0157(9) 0.0021(7) 0.0085(8) 0.0069(8)
C55 0.0198(9) 0.0255(10) 0.0219(9) 0.0066(7) 0.0071(7) 0.0039(8)
C56 0.0176(9) 0.0150(8) 0.0154(8) 0.0040(6) 0.0015(7) 0.0014(7)
C57 0.0110(8) 0.0141(8) 0.0189(8) 0.0018(6) 0.0018(7) 0.0016(6)

loop_
_atom_type_symbol
_atom_type_description
_atom_type_scat_dispersion_real
_atom_type_scat_dispersion_imag
_atom_type_scat_source
C C 0.0033 0.0016 'International Tables Vol C Tables 4.2.6.8 and 6.1.1.4'
H H 0.0000 0.0000 'International Tables Vol C Tables 4.2.6.8 and 6.1.1.4'
N N 0.0061 0.0033 'International Tables Vol C Tables 4.2.6.8 and 6.1.1.4'
O O 0.0106 0.0060 'International Tables Vol C Tables 4.2.6.8 and 6.1.1.4'

loop_
_geom_angle_atom_site_label_1
_geom_angle_atom_site_label_2
_geom_angle_atom_site_label_3
_geom_angle
C7 N1 C6 123.7(2)
C12 N2 C13 126.9(1)
C19 N3 C18 126.9(1)
C26 N4 C25 121.2(1)
C31 N5 C32 126.9(1)
C38 N6 C37 127.3(1)
C45 N7 C44 123.2(2)
C50 N8 C51 126.8(1)
C57 N9 C56 126.9(1)
C6 C1 C2 109.9(2)
C3 C2 C1 110.8(2)
C2 C3 C4 110.5(2)
C3 C4 C5 110.8(2)
C6 C5 C4 111.5(2)
N1 C6 C1 111.0(2)
N1 C6 C5 109.2(2)
C1 C6 C5 112.4(2)
O1 C7 N1 123.1(2)
O1 C7 C8 121.3(1)
N1 C7 C8 115.6(1)
C10 C8 C11 108.6(1)
C10 C8 C9 110.1(1)
C11 C8 C9 114.6(1)
C10 C8 C7 107.3(1)
C11 C8 C7 105.6(1)
C9 C8 C7 110.3(1)
C12 C11 C19 106.9(1)
C12 C11 C8 114.9(1)
C19 C11 C8 116.0(1)
O2 C12 N2 121.4(2)
O2 C12 C11 123.7(1)
N2 C12 C11 115.0(1)
C14 C13 C18 119.0(2)
C14 C13 N2 118.4(2)
C18 C13 N2 122.5(2)
C15 C14 C13 120.9(2)
C14 C15 C16 119.8(2)
C17 C16 C15 120.2(2)
C16 C17 C18 120.4(2)
C17 C18 C13 119.7(2)
C17 C18 N3 117.8(2)
C13 C18 N3 122.3(2)
O3 C19 N3 121.1(2)
O3 C19 C11 124.5(1)
N3 C19 C11 114.4(1)
C21 C20 C25 112.3(2)
C20 C21 C22 110.9(2)
C23 C22 C21 110.5(2)
C22 C23 C24 111.4(2)
C23 C24 C25 113.3(2)
N4 C25 C20 110.8(2)
N4 C25 C24 110.9(2)
C20 C25 C24 110.7(2)
O4 C26 N4 122.4(2)
O4 C26 C27 121.0(1)
N4 C26 C27 116.7(1)
C28 C27 C26 111.1(1)
C28 C27 C29 110.0(1)
C26 C27 C29 107.1(1)
C28 C27 C30 114.5(1)
C26 C27 C30 106.2(1)
C29 C27 C30 107.7(1)
C31 C30 C38 105.6(1)
C31 C30 C27 116.0(1)
C38 C30 C27 117.0(1)
O5 C31 N5 121.7(2)
O5 C31 C30 123.3(1)
N5 C31 C30 114.9(1)
C33 C32 C37 118.9(2)
C33 C32 N5 119.2(2)
C37 C32 N5 121.9(1)
C34 C33 C32 120.9(2)
C33 C34 C35 120.1(2)
C36 C35 C34 119.7(2)
C35 C36 C37 120.7(2)
C36 C37 C32 119.8(2)
C36 C37 N6 118.4(2)
C32 C37 N6 121.7(2)
O6 C38 N6 120.8(2)
O6 C38 C30 125.2(1)
N6 C38 C30 114.0(1)
C44 C39 C40 112.9(2)
C41 C40 C39 110.1(2)
C42 C41 C40 110.8(2)
C41 C42 C43 112.1(2)
C42 C43 C44 111.0(2)
C44 C39' C40' 111.1(7)
C41' C40' C39' 111.7(9)
C42' C41' C40' 112.2(9)
C41' C42' C43' 108.9(8)
C42' C43' C44 111.7(7)
C39' C44 N7 120.1(4)
C39' C44 C39 128.1(4)
N7 C44 C39 111.8(2)
C39' C44 C43 52.6(5)
N7 C44 C43 108.9(2)
C39 C44 C43 112.6(2)
C39' C44 C43' 114.3(6)
N7 C44 C43' 103.5(3)
O7 C45 N7 122.6(2)
O7 C45 C46 121.5(1)
N7 C45 C46 115.9(1)
C47 C46 C48 109.8(1)
C47 C46 C49 114.3(1)
C48 C46 C49 108.3(1)
C47 C46 C45 111.2(1)
C48 C46 C45 106.9(1)
C49 C46 C45 105.9(1)
C50 C49 C57 106.6(1)
C50 C49 C46 116.1(1)
C57 C49 C46 114.8(1)
O8 C50 N8 120.9(1)
O8 C50 C49 124.3(1)
N8 C50 C49 114.8(1)
C52 C51 C56 119.6(2)
C52 C51 N8 118.6(2)
C56 C51 N8 121.7(2)
C53 C52 C51 120.8(2)
C52 C53 C54 119.9(2)
C55 C54 C53 119.9(2)
C54 C55 C56 121.0(2)
C55 C56 C51 118.8(2)
C55 C56 N9 118.9(2)
C51 C56 N9 122.2(2)
O9 C57 N9 121.6(2)
O9 C57 C49 123.4(1)
N9 C57 C49 114.9(1)

loop_
_geom_bond_atom_site_label_1
_geom_bond_atom_site_label_2
_geom_bond_distance
O1 C7 1.234(2)
O2 C12 1.229(2)
O3 C19 1.228(2)
O4 C26 1.234(2)
O5 C31 1.227(2)
O6 C38 1.232(2)
O7 C45 1.236(2)
O8 C50 1.231(2)
O9 C57 1.222(2)
N1 C7 1.330(2)
N1 C6 1.457(2)
N2 C12 1.353(2)
N2 C13 1.410(2)
N3 C19 1.356(2)
N3 C18 1.420(2)
N4 C26 1.340(2)
N4 C25 1.467(2)
N5 C31 1.356(2)
N5 C32 1.410(2)
N6 C38 1.352(2)
N6 C37 1.410(2)
N7 C45 1.332(2)
N7 C44 1.462(2)
N8 C50 1.351(2)
N8 C51 1.415(2)
N9 C57 1.357(2)
N9 C56 1.414(2)
C1 C6 1.506(3)
C1 C2 1.526(3)
C2 C3 1.505(4)
C3 C4 1.511(4)
C4 C5 1.528(3)
C5 C6 1.507(3)
C7 C8 1.546(2)
C8 C10 1.542(2)
C8 C11 1.543(2)
C8 C9 1.543(2)
C11 C12 1.524(2)
C11 C19 1.526(2)
C13 C14 1.395(2)
C13 C18 1.397(2)
C14 C15 1.378(3)
C15 C16 1.385(3)
C16 C17 1.382(2)
C17 C18 1.393(2)
C20 C21 1.514(3)
C20 C25 1.523(3)
C21 C22 1.527(3)
C22 C23 1.517(3)
C23 C24 1.521(2)
C24 C25 1.525(2)
C26 C27 1.543(2)
C27 C28 1.541(2)
C27 C29 1.544(2)
C27 C30 1.545(2)
C30 C31 1.527(2)
C30 C38 1.531(2)
C32 C33 1.395(2)
C32 C37 1.397(2)
C33 C34 1.382(3)
C34 C35 1.387(3)
C35 C36 1.380(2)
C36 C37 1.394(2)
C39 C44 1.469(3)
C39 C40 1.529(3)
C40 C41 1.522(3)
C41 C42 1.503(3)
C42 C43 1.528(3)
C43 C44 1.546(3)
C39' C44 1.364(7)
C39' C40' 1.521(8)
C40' C41' 1.521(9)
C41' C42' 1.503(9)
C42' C43' 1.543(9)
C43' C44 1.631(7)
C45 C46 1.544(2)
C46 C47 1.541(2)
C46 C48 1.542(2)
C46 C49 1.542(2)
C49 C50 1.526(2)
C49 C57 1.531(2)
C51 C52 1.392(2)
C51 C56 1.399(2)
C52 C53 1.381(2)
C53 C54 1.384(3)
C54 C55 1.379(3)
C55 C56 1.399(2)

loop_
_geom_hbond_atom_site_label_D
_geom_hbond_atom_site_label_H
_geom_hbond_atom_site_label_A
_geom_hbond_distance_DH
_geom_hbond_distance_HA
_geom_hbond_distance_DA
_geom_hbond_angle_DHA
_geom_hbond_site_symmetry_A
_geom_hbond_publ_flag
N1 H1 O7 0.87(1) 2.12(1) 2.938(2) 156(2) 3_766 yes
N2 H2 O5 0.87(1) 1.99(1) 2.864(2) 175(2) 1_655 yes
N3 H3 O6 0.89(2) 2.12(1) 2.996(2) 172(2) . yes
N4 H4 O1 0.88(1) 2.16(1) 3.009(2) 165(2) 2_745 yes
N5 H5 O2 0.88(1) 2.01(1) 2.893(2) 175(2) 1_455 yes
N6 H6 O3 0.88(1) 1.97(1) 2.852(2) 174(2) . yes
N7 H7 O4 0.88(1) 2.12(1) 2.946(2) 157(2) . yes
N8 H8 O8 0.88(1) 2.05(1) 2.92(2) 172(2) 3_756 yes
N9 H9 O9 0.88(1) 2.02(1) 2.891(2) 173(2) 3_656 yes
